data_7701947
loop_
_publ_author_name
'Geoghegan, Blaise L.'
'Phonsri, Wasinee'
'Horton, Peter N.'
'Orton, James B.'
'Coles, Simon J.'
'Murray, Keith S.'
'Cragg, Peter J.'
'Dymond, Marcus K.'
'Gass, Ian A.'

_publ_section_title
;
 Hysteretic thermal spin-crossover in heteroleptic Fe(ii) complexes using
 alkyl chain substituted 2,2&#x2032;-dipyridylamine ligands
;
_journal_name_full 'Dalton Transactions'
_journal_paper_doi 10.1039/C9DT03412A
_journal_year 2019
_chemical_formula_moiety 'C42 H54 Fe N8 O2 S2'
_chemical_formula_sum 'C42 H54 Fe N8 O2 S2'
_chemical_formula_weight 822.90
_space_group_crystal_system monoclinic
_space_group_IT_number 14
_space_group_name_Hall '-P 2ybc'
_space_group_name_H-M_alt 'P 1 21/c 1'
_atom_sites_solution_hydrogens geom
_atom_sites_solution_primary direct
_audit_block_doi 10.5517/ccdc.csd.cc23clnr
_audit_creation_date 2019-05-26
_audit_creation_method
;
Olex2 1.2
(compiled 2018.05.29 svn.r3508 for OlexSys, GUI svn.r5506)
;
_audit_update_record
;
2019-08-16 deposited with the CCDC.	2019-11-11 downloaded from the CCDC.
;
_cell_angle_alpha 90
_cell_angle_beta 114.966(7)
_cell_angle_gamma 90
_cell_formula_units_Z 2
_cell_length_a 15.9129(9)
_cell_length_b 8.2544(3)
_cell_length_c 17.5843(9)
_cell_measurement_reflns_used 5384
_cell_measurement_temperature 105
_cell_measurement_theta_max 30.1470
_cell_measurement_theta_min 2.5560
_cell_volume 2093.9(2)
_computing_cell_refinement 'CrysAlisPro 1.171.40.47a (Rigaku OD, 2019)'
_computing_data_collection 'CrysAlisPro 1.171.40.47a (Rigaku OD, 2019)'
_computing_data_reduction 'CrysAlisPro 1.171.40.47a (Rigaku OD, 2019)'
_computing_molecular_graphics 'Olex2 (Dolomanov et al., 2009)'
_computing_publication_material 'Olex2 (Dolomanov et al., 2009)'
_computing_structure_refinement 'ShelXL (Sheldrick, 2015)'
_computing_structure_solution 'ShelXS (Sheldrick, 2008)'
_diffrn_ambient_temperature 105
_diffrn_detector 'CCD plate'
_diffrn_detector_area_resol_mean 10.0000
_diffrn_measured_fraction_theta_full 0.999
_diffrn_measured_fraction_theta_max 0.999
_diffrn_measurement_details
;
List of Runs (angles in degrees, time in seconds):

  # Type    Start    End  Width  t~exp~   \w     \q     \k     \f   Frames
#--------------------------------------------------------------------------
  1  \w    -24.00  28.00   0.50    6.00    --    5.00  57.00-180.00  104
  2  \w    -17.00  51.00   0.50    6.00    --   -6.30  60.00  30.00  136
  3  \w    -93.00  10.00   0.50    6.00    --   -6.30 -19.00  60.00  206
;
_diffrn_measurement_device 'four-circle diffractometer'
_diffrn_measurement_device_type 'XtaLAB AFC12 (RCD3): Kappa single'
_diffrn_measurement_method '\w scans'
_diffrn_orient_matrix_type 'CrysAlisPro convention (1999,Acta A55,543-557)'
_diffrn_orient_matrix_UB_11 0.0487693000
_diffrn_orient_matrix_UB_12 -0.0005176000
_diffrn_orient_matrix_UB_13 0.0237745000
_diffrn_orient_matrix_UB_21 -0.0018159000
_diffrn_orient_matrix_UB_22 0.0811804000
_diffrn_orient_matrix_UB_23 0.0124981000
_diffrn_orient_matrix_UB_31 -0.0060060000
_diffrn_orient_matrix_UB_32 -0.0281766000
_diffrn_orient_matrix_UB_33 0.0354715000
_diffrn_radiation_monochromator mirror
_diffrn_radiation_probe x-ray
_diffrn_radiation_type MoK\a
_diffrn_radiation_wavelength 0.71073
_diffrn_reflns_av_R_equivalents 0.0270
_diffrn_reflns_av_unetI/netI 0.0292
_diffrn_reflns_Laue_measured_fraction_full 0.999
_diffrn_reflns_Laue_measured_fraction_max 0.999
_diffrn_reflns_limit_h_max 20
_diffrn_reflns_limit_h_min -18
_diffrn_reflns_limit_k_max 9
_diffrn_reflns_limit_k_min -10
_diffrn_reflns_limit_l_max 22
_diffrn_reflns_limit_l_min -22
_diffrn_reflns_number 15148
_diffrn_reflns_point_group_measured_fraction_full 0.999
_diffrn_reflns_point_group_measured_fraction_max 0.999
_diffrn_reflns_theta_full 27.485
_diffrn_reflns_theta_max 27.485
_diffrn_reflns_theta_min 2.555
_diffrn_source 'Rotating-anode X-ray tube'
_diffrn_source_type 'Rigaku (Mo) X-ray Source'
_diffrn_standards_number 0
_exptl_absorpt_coefficient_mu 0.506
_exptl_absorpt_correction_T_max 1.000
_exptl_absorpt_correction_T_min 0.487
_exptl_absorpt_correction_type gaussian
_exptl_absorpt_process_details
;
CrysAlisPro 1.171.40.47a (Rigaku Oxford Diffraction, 2019)
Numerical absorption correction based on gaussian integration over
			a multifaceted crystal model
Empirical absorption correction using spherical harmonics,
 implemented in SCALE3 ABSPACK scaling algorithm.
;
_exptl_crystal_colour yellow
_exptl_crystal_colour_primary yellow
_exptl_crystal_density_diffrn 1.305
_exptl_crystal_description 'cut lath'
_exptl_crystal_F_000 872
_exptl_crystal_size_max 0.196
_exptl_crystal_size_mid 0.108
_exptl_crystal_size_min 0.04
_refine_diff_density_max 0.475
_refine_diff_density_min -0.326
_refine_diff_density_rms 0.057
_refine_ls_extinction_method none
_refine_ls_goodness_of_fit_ref 1.034
_refine_ls_hydrogen_treatment constr
_refine_ls_matrix_type full
_refine_ls_number_parameters 251
_refine_ls_number_reflns 4816
_refine_ls_number_restraints 0
_refine_ls_restrained_S_all 1.034
_refine_ls_R_factor_all 0.0434
_refine_ls_R_factor_gt 0.0348
_refine_ls_shift/su_max 0.001
_refine_ls_shift/su_mean 0.000
_refine_ls_structure_factor_coef Fsqd
_refine_ls_weighting_details 'w=1/[\s^2^(Fo^2^)+(0.0400P)^2^+1.1892P] where P=(Fo^2^+2Fc^2^)/3'
_refine_ls_weighting_scheme calc
_refine_ls_wR_factor_gt 0.0805
_refine_ls_wR_factor_ref 0.0843
_reflns_Friedel_coverage 0.000
_reflns_number_gt 4156
_reflns_number_total 4816
_reflns_threshold_expression 'I > 2\s(I)'
_cod_data_source_file c9dt03412a2.cif
_cod_data_source_block 1C10105K
_cod_database_code 7701947
_shelx_shelxl_version_number 2016/6
_chemical_oxdiff_formula 'C84 H108 N16 O4 S4 Fe2'
_chemical_oxdiff_usercomment BGP901_140K
_shelx_space_group_comment
;
The symmetry employed for this shelxl refinement is uniquely defined
by the following loop, which should always be used as a source of
symmetry information in preference to the above space-group names.
They are only intended as comments.
;
_shelx_estimated_absorpt_t_max 0.980
_shelx_estimated_absorpt_t_min 0.907
_reflns_odcompleteness_completeness 99.83
_reflns_odcompleteness_iscentric 1
_reflns_odcompleteness_theta 27.42
_olex2_refinement_description
;
1. Fixed Uiso
 At 1.2 times of:
  All C(H) groups, All C(H,H) groups
 At 1.5 times of:
  All C(H,H,H) groups
2.a Secondary CH2 refined with riding coordinates:
 C12(H12A,H12B), C13(H13A,H13B), C14(H14A,H14B), C15(H15A,H15B), C16(H16A,
 H16B), C17(H17A,H17B), C18(H18A,H18B), C19(H19A,H19B)
2.b Aromatic/amide H refined with riding coordinates:
 C1(H1), C2(H2), C3(H3), C4(H4), C7(H7), C8(H8), C9(H9), C10(H10)
2.c Idealised Me refined as rotating group:
 C20(H20A,H20B,H20C)
;
_olex2_submission_special_instructions 'No special instructions were received'
_oxdiff_exptl_absorpt_empirical_details
;
Empirical correction (ABSPACK) includes:
- Absorption correction using spherical harmonics
- Frame scaling
;
_oxdiff_exptl_absorpt_empirical_full_max 1.505
_oxdiff_exptl_absorpt_empirical_full_min 0.619

loop_
_space_group_symop_operation_xyz
'x, y, z'
'-x, y+1/2, -z+1/2'
'-x, -y, -z'
'x, -y-1/2, z-1/2'

loop_
_atom_site_label
_atom_site_type_symbol
_atom_site_fract_x
_atom_site_fract_y
_atom_site_fract_z
_atom_site_U_iso_or_equiv
_atom_site_adp_type
_atom_site_occupancy
_atom_site_site_symmetry_order
_atom_site_calc_flag
_atom_site_refinement_flags_posn
_atom_site_refinement_flags_adp
_atom_site_refinement_flags_occupancy
Fe1 Fe 0.000000 0.500000 0.000000 0.01157(8) Uani 1 2 d S T P
S1 S 0.27719(3) 0.30651(5) 0.20997(2) 0.02163(10) Uani 1 1 d . . .
O1 O 0.09953(8) 0.63680(16) 0.28040(7) 0.0257(3) Uani 1 1 d . . .
N1 N -0.07330(9) 0.58695(15) 0.05929(8) 0.0143(3) Uani 1 1 d . . .
N2 N 0.05876(9) 0.71667(15) 0.01583(7) 0.0131(2) Uani 1 1 d . . .
N3 N 0.10039(9) 0.42157(15) 0.10431(8) 0.0153(3) Uani 1 1 d . . .
N4 N 0.05722(9) 0.73591(15) 0.14942(7) 0.0145(3) Uani 1 1 d . . .
C1 C -0.16479(11) 0.55161(19) 0.03147(10) 0.0177(3) Uani 1 1 d . . .
H1 H -0.193285 0.486083 -0.017183 0.021 Uiso 1 1 calc R . .
C2 C -0.21812(12) 0.6067(2) 0.07079(11) 0.0220(3) Uani 1 1 d . . .
H2 H -0.281987 0.579458 0.049438 0.026 Uiso 1 1 calc R . .
C3 C -0.17739(12) 0.7026(2) 0.14198(11) 0.0241(4) Uani 1 1 d . . .
H3 H -0.212377 0.739232 0.171036 0.029 Uiso 1 1 calc R . .
C4 C -0.08507(12) 0.74366(19) 0.16972(10) 0.0197(3) Uani 1 1 d . . .
H4 H -0.055607 0.810656 0.217660 0.024 Uiso 1 1 calc R . .
C5 C -0.03585(11) 0.68491(18) 0.12603(9) 0.0151(3) Uani 1 1 d . . .
C6 C 0.07890(10) 0.80534(18) 0.08549(9) 0.0139(3) Uani 1 1 d . . .
C7 C 0.11554(11) 0.96076(18) 0.09527(9) 0.0154(3) Uani 1 1 d . . .
H7 H 0.124339 1.023295 0.143406 0.018 Uiso 1 1 calc R . .
C8 C 0.13904(11) 1.02307(18) 0.03361(10) 0.0168(3) Uani 1 1 d . . .
H8 H 0.168178 1.125886 0.040480 0.020 Uiso 1 1 calc R . .
C9 C 0.11914(11) 0.93219(19) -0.03832(9) 0.0165(3) Uani 1 1 d . . .
H9 H 0.134538 0.971716 -0.081585 0.020 Uiso 1 1 calc R . .
C10 C 0.07676(10) 0.78389(18) -0.04606(9) 0.0146(3) Uani 1 1 d . . .
H10 H 0.059298 0.725946 -0.097152 0.018 Uiso 1 1 calc R . .
C11 C 0.12361(11) 0.70228(18) 0.23080(9) 0.0179(3) Uani 1 1 d . . .
C12 C 0.22256(11) 0.7486(2) 0.25204(9) 0.0202(3) Uani 1 1 d . . .
H12A H 0.226466 0.867683 0.247504 0.024 Uiso 1 1 calc R . .
H12B H 0.241805 0.698546 0.210727 0.024 Uiso 1 1 calc R . .
C13 C 0.28922(12) 0.6955(2) 0.34010(10) 0.0234(3) Uani 1 1 d . . .
H13A H 0.285008 0.576557 0.344932 0.028 Uiso 1 1 calc R . .
H13B H 0.270596 0.746607 0.381570 0.028 Uiso 1 1 calc R . .
C14 C 0.38963(12) 0.7417(2) 0.36046(11) 0.0256(4) Uani 1 1 d . . .
H14A H 0.430290 0.697584 0.416345 0.031 Uiso 1 1 calc R . .
H14B H 0.407773 0.689947 0.318835 0.031 Uiso 1 1 calc R . .
C15 C 0.40627(12) 0.9233(2) 0.36055(11) 0.0254(4) Uani 1 1 d . . .
H15A H 0.386769 0.975192 0.401259 0.030 Uiso 1 1 calc R . .
H15B H 0.366526 0.966866 0.304287 0.030 Uiso 1 1 calc R . .
C16 C 0.50679(12) 0.9705(2) 0.38263(11) 0.0281(4) Uani 1 1 d . . .
H16A H 0.546161 0.937279 0.441060 0.034 Uiso 1 1 calc R . .
H16B H 0.528610 0.911701 0.345272 0.034 Uiso 1 1 calc R . .
C17 C 0.51756(13) 1.1519(2) 0.37384(12) 0.0317(4) Uani 1 1 d . . .
H17A H 0.499266 1.209474 0.413895 0.038 Uiso 1 1 calc R . .
H17B H 0.474390 1.185626 0.316551 0.038 Uiso 1 1 calc R . .
C18 C 0.61567(13) 1.2044(3) 0.38947(12) 0.0330(4) Uani 1 1 d . . .
H18A H 0.657692 1.182782 0.448857 0.040 Uiso 1 1 calc R . .
H18B H 0.636908 1.137658 0.354171 0.040 Uiso 1 1 calc R . .
C19 C 0.62324(14) 1.3824(3) 0.37073(12) 0.0396(5) Uani 1 1 d . . .
H19A H 0.683362 1.400223 0.367861 0.047 Uiso 1 1 calc R . .
H19B H 0.573499 1.408454 0.314921 0.047 Uiso 1 1 calc R . .
C20 C 0.61616(16) 1.4983(3) 0.43492(15) 0.0409(5) Uani 1 1 d . . .
H20A H 0.623216 1.609942 0.419517 0.061 Uiso 1 1 calc GR . .
H20B H 0.665179 1.473877 0.490481 0.061 Uiso 1 1 calc GR . .
H20C H 0.555499 1.485927 0.436166 0.061 Uiso 1 1 calc GR . .
C21 C 0.17335(11) 0.37354(18) 0.14934(9) 0.0154(3) Uani 1 1 d . . .

loop_
_atom_site_aniso_label
_atom_site_aniso_U_11
_atom_site_aniso_U_22
_atom_site_aniso_U_33
_atom_site_aniso_U_23
_atom_site_aniso_U_13
_atom_site_aniso_U_12
Fe1 0.01319(15) 0.01112(14) 0.01141(14) -0.00054(11) 0.00618(11) -0.00064(11)
S1 0.0173(2) 0.0264(2) 0.01940(19) 0.00251(16) 0.00600(16) 0.00379(16)
O1 0.0281(6) 0.0335(7) 0.0168(5) 0.0047(5) 0.0107(5) -0.0018(5)
N1 0.0172(6) 0.0123(6) 0.0149(6) 0.0022(5) 0.0082(5) 0.0002(5)
N2 0.0144(6) 0.0124(6) 0.0132(6) 0.0009(5) 0.0065(5) 0.0014(5)
N3 0.0168(7) 0.0146(6) 0.0156(6) -0.0025(5) 0.0078(5) -0.0024(5)
N4 0.0181(6) 0.0144(6) 0.0124(6) -0.0004(5) 0.0078(5) -0.0013(5)
C1 0.0191(8) 0.0153(7) 0.0200(7) 0.0018(6) 0.0095(6) -0.0015(6)
C2 0.0190(8) 0.0220(8) 0.0303(8) 0.0019(7) 0.0154(7) -0.0005(6)
C3 0.0292(9) 0.0229(8) 0.0296(9) 0.0022(7) 0.0216(8) 0.0036(7)
C4 0.0280(9) 0.0172(7) 0.0198(7) -0.0005(6) 0.0158(7) 0.0006(6)
C5 0.0184(7) 0.0133(7) 0.0152(7) 0.0028(6) 0.0087(6) 0.0003(6)
C6 0.0131(7) 0.0157(7) 0.0135(6) 0.0024(5) 0.0063(6) 0.0030(5)
C7 0.0168(7) 0.0140(7) 0.0150(7) -0.0010(5) 0.0064(6) 0.0012(6)
C8 0.0178(7) 0.0132(7) 0.0195(7) 0.0008(6) 0.0079(6) -0.0012(6)
C9 0.0186(7) 0.0164(7) 0.0165(7) 0.0035(6) 0.0095(6) 0.0011(6)
C10 0.0174(7) 0.0152(7) 0.0125(6) 0.0008(5) 0.0075(6) 0.0018(6)
C11 0.0249(8) 0.0155(7) 0.0138(7) -0.0011(6) 0.0088(6) 0.0005(6)
C12 0.0219(8) 0.0230(8) 0.0142(7) 0.0007(6) 0.0060(6) -0.0026(6)
C13 0.0264(9) 0.0237(8) 0.0167(7) 0.0015(6) 0.0058(7) 0.0006(7)
C14 0.0223(9) 0.0306(9) 0.0198(8) 0.0012(7) 0.0047(7) 0.0056(7)
C15 0.0196(8) 0.0292(9) 0.0259(8) -0.0032(7) 0.0082(7) 0.0012(7)
C16 0.0183(8) 0.0383(10) 0.0236(8) -0.0026(7) 0.0048(7) 0.0013(7)
C17 0.0200(9) 0.0396(11) 0.0341(10) 0.0000(8) 0.0099(8) -0.0008(8)
C18 0.0213(9) 0.0475(12) 0.0302(9) -0.0071(9) 0.0109(8) -0.0033(8)
C19 0.0280(10) 0.0589(14) 0.0284(9) 0.0040(9) 0.0086(8) -0.0136(9)
C20 0.0353(11) 0.0351(11) 0.0547(13) 0.0134(10) 0.0213(10) 0.0057(9)
C21 0.0210(8) 0.0128(7) 0.0145(7) -0.0016(6) 0.0096(6) -0.0029(6)

loop_
_atom_type_symbol
_atom_type_description
_atom_type_scat_dispersion_real
_atom_type_scat_dispersion_imag
_atom_type_scat_source
C C 0.0033 0.0016 'International Tables Vol C Tables 4.2.6.8 and 6.1.1.4'
H H 0.0000 0.0000 'International Tables Vol C Tables 4.2.6.8 and 6.1.1.4'
Fe Fe 0.3463 0.8444 'International Tables Vol C Tables 4.2.6.8 and 6.1.1.4'
N N 0.0061 0.0033 'International Tables Vol C Tables 4.2.6.8 and 6.1.1.4'
O O 0.0106 0.0060 'International Tables Vol C Tables 4.2.6.8 and 6.1.1.4'
S S 0.1246 0.1234 'International Tables Vol C Tables 4.2.6.8 and 6.1.1.4'

loop_
_citation_id
_citation_doi
_citation_year
1 10.26434/chemrxiv.9641990.v1 2019

loop_
_exptl_crystal_face_index_h
_exptl_crystal_face_index_k
_exptl_crystal_face_index_l
_exptl_crystal_face_perp_dist
2 0 -5 0.0500
-2 0 5 0.0500
-1 15 0 0.0650
1 -15 0 0.0650
-5 2 1 0.0200
5 -2 -1 0.0200
-1 4 5 0.0626
1 -4 -5 0.0626
3 2 -5 0.0614
-3 -2 5 0.0614

loop_
_geom_angle_atom_site_label_1
_geom_angle_atom_site_label_2
_geom_angle_atom_site_label_3
_geom_angle
_geom_angle_site_symmetry_1
_geom_angle_site_symmetry_3
N1 Fe1 N1 180.0 . 3_565
N2 Fe1 N1 86.98(5) 3_565 3_565
N2 Fe1 N1 93.02(5) 3_565 .
N2 Fe1 N1 86.98(5) . .
N2 Fe1 N1 93.02(5) . 3_565
N2 Fe1 N2 180.0 3_565 .
N3 Fe1 N1 93.15(5) . .
N3 Fe1 N1 86.85(5) . 3_565
N3 Fe1 N1 86.85(5) 3_565 .
N3 Fe1 N1 93.15(5) 3_565 3_565
N3 Fe1 N2 89.04(5) . 3_565
N3 Fe1 N2 90.96(5) . .
N3 Fe1 N2 90.96(5) 3_565 3_565
N3 Fe1 N2 89.04(5) 3_565 .
N3 Fe1 N3 180.0 3_565 .
C1 N1 Fe1 120.55(10) . .
C5 N1 Fe1 122.15(10) . .
C5 N1 C1 117.28(13) . .
C6 N2 Fe1 122.41(10) . .
C6 N2 C10 117.31(13) . .
C10 N2 Fe1 120.23(10) . .
C21 N3 Fe1 158.62(11) . .
C5 N4 C6 117.31(12) . .
C11 N4 C5 118.72(12) . .
C11 N4 C6 123.70(13) . .
N1 C1 H1 118.6 . .
N1 C1 C2 122.80(15) . .
C2 C1 H1 118.6 . .
C1 C2 H2 120.4 . .
C1 C2 C3 119.23(15) . .
C3 C2 H2 120.4 . .
C2 C3 H3 120.6 . .
C4 C3 C2 118.72(14) . .
C4 C3 H3 120.6 . .
C3 C4 H4 120.6 . .
C3 C4 C5 118.75(15) . .
C5 C4 H4 120.6 . .
N1 C5 N4 117.10(12) . .
N1 C5 C4 123.12(14) . .
C4 C5 N4 119.70(13) . .
N2 C6 N4 117.07(13) . .
N2 C6 C7 122.80(13) . .
C7 C6 N4 120.08(13) . .
C6 C7 H7 120.5 . .
C8 C7 C6 118.90(13) . .
C8 C7 H7 120.5 . .
C7 C8 H8 120.7 . .
C7 C8 C9 118.64(14) . .
C9 C8 H8 120.7 . .
C8 C9 H9 120.5 . .
C10 C9 C8 118.99(13) . .
C10 C9 H9 120.5 . .
N2 C10 C9 123.06(13) . .
N2 C10 H10 118.5 . .
C9 C10 H10 118.5 . .
O1 C11 N4 119.33(15) . .
O1 C11 C12 123.19(14) . .
N4 C11 C12 117.48(13) . .
C11 C12 H12A 109.1 . .
C11 C12 H12B 109.1 . .
C11 C12 C13 112.63(13) . .
H12A C12 H12B 107.8 . .
C13 C12 H12A 109.1 . .
C13 C12 H12B 109.1 . .
C12 C13 H13A 109.2 . .
C12 C13 H13B 109.2 . .
C12 C13 C14 112.05(14) . .
H13A C13 H13B 107.9 . .
C14 C13 H13A 109.2 . .
C14 C13 H13B 109.2 . .
C13 C14 H14A 108.7 . .
C13 C14 H14B 108.7 . .
H14A C14 H14B 107.6 . .
C15 C14 C13 114.18(14) . .
C15 C14 H14A 108.7 . .
C15 C14 H14B 108.7 . .
C14 C15 H15A 108.6 . .
C14 C15 H15B 108.6 . .
C14 C15 C16 114.48(15) . .
H15A C15 H15B 107.6 . .
C16 C15 H15A 108.6 . .
C16 C15 H15B 108.6 . .
C15 C16 H16A 109.2 . .
C15 C16 H16B 109.2 . .
H16A C16 H16B 107.9 . .
C17 C16 C15 112.07(15) . .
C17 C16 H16A 109.2 . .
C17 C16 H16B 109.2 . .
C16 C17 H17A 108.7 . .
C16 C17 H17B 108.7 . .
C16 C17 C18 114.25(16) . .
H17A C17 H17B 107.6 . .
C18 C17 H17A 108.7 . .
C18 C17 H17B 108.7 . .
C17 C18 H18A 108.8 . .
C17 C18 H18B 108.8 . .
H18A C18 H18B 107.7 . .
C19 C18 C17 113.76(17) . .
C19 C18 H18A 108.8 . .
C19 C18 H18B 108.8 . .
C18 C19 H19A 108.7 . .
C18 C19 H19B 108.7 . .
H19A C19 H19B 107.6 . .
C20 C19 C18 114.18(16) . .
C20 C19 H19A 108.7 . .
C20 C19 H19B 108.7 . .
C19 C20 H20A 109.5 . .
C19 C20 H20B 109.5 . .
C19 C20 H20C 109.5 . .
H20A C20 H20B 109.5 . .
H20A C20 H20C 109.5 . .
H20B C20 H20C 109.5 . .
N3 C21 S1 177.94(13) . .

loop_
_geom_bond_atom_site_label_1
_geom_bond_atom_site_label_2
_geom_bond_distance
_geom_bond_site_symmetry_2
Fe1 N1 1.9974(12) 3_565
Fe1 N1 1.9974(12) .
Fe1 N2 1.9826(12) .
Fe1 N2 1.9826(12) 3_565
Fe1 N3 1.9652(13) 3_565
Fe1 N3 1.9652(13) .
S1 C21 1.6390(16) .
O1 C11 1.2173(19) .
N1 C1 1.357(2) .
N1 C5 1.340(2) .
N2 C6 1.3443(19) .
N2 C10 1.3554(18) .
N3 C21 1.165(2) .
N4 C5 1.423(2) .
N4 C6 1.4279(18) .
N4 C11 1.4016(19) .
C1 H1 0.9500 .
C1 C2 1.379(2) .
C2 H2 0.9500 .
C2 C3 1.389(2) .
C3 H3 0.9500 .
C3 C4 1.381(2) .
C4 H4 0.9500 .
C4 C5 1.395(2) .
C6 C7 1.390(2) .
C7 H7 0.9500 .
C7 C8 1.386(2) .
C8 H8 0.9500 .
C8 C9 1.387(2) .
C9 H9 0.9500 .
C9 C10 1.376(2) .
C10 H10 0.9500 .
C11 C12 1.506(2) .
C12 H12A 0.9900 .
C12 H12B 0.9900 .
C12 C13 1.526(2) .
C13 H13A 0.9900 .
C13 H13B 0.9900 .
C13 C14 1.531(2) .
C14 H14A 0.9900 .
C14 H14B 0.9900 .
C14 C15 1.522(3) .
C15 H15A 0.9900 .
C15 H15B 0.9900 .
C15 C16 1.529(2) .
C16 H16A 0.9900 .
C16 H16B 0.9900 .
C16 C17 1.522(3) .
C17 H17A 0.9900 .
C17 H17B 0.9900 .
C17 C18 1.529(3) .
C18 H18A 0.9900 .
C18 H18B 0.9900 .
C18 C19 1.522(3) .
C19 H19A 0.9900 .
C19 H19B 0.9900 .
C19 C20 1.520(3) .
C20 H20A 0.9800 .
C20 H20B 0.9800 .
C20 H20C 0.9800 .

loop_
_geom_torsion_atom_site_label_1
_geom_torsion_atom_site_label_2
_geom_torsion_atom_site_label_3
_geom_torsion_atom_site_label_4
_geom_torsion
Fe1 N1 C1 C2 179.09(12)
Fe1 N1 C5 N4 4.94(18)
Fe1 N1 C5 C4 -178.28(11)
Fe1 N2 C6 N4 0.82(18)
Fe1 N2 C6 C7 -176.49(11)
Fe1 N2 C10 C9 -178.59(12)
O1 C11 C12 C13 3.4(2)
N1 C1 C2 C3 0.0(2)
N2 C6 C7 C8 -5.0(2)
N4 C6 C7 C8 177.73(14)
N4 C11 C12 C13 -175.99(13)
C1 N1 C5 N4 -173.33(13)
C1 N1 C5 C4 3.5(2)
C1 C2 C3 C4 1.9(2)
C2 C3 C4 C5 -1.1(2)
C3 C4 C5 N1 -1.6(2)
C3 C4 C5 N4 175.06(14)
C5 N1 C1 C2 -2.6(2)
C5 N4 C6 N2 -55.16(18)
C5 N4 C6 C7 122.22(15)
C5 N4 C11 O1 -3.1(2)
C5 N4 C11 C12 176.35(13)
C6 N2 C10 C9 4.0(2)
C6 N4 C5 N1 51.68(18)
C6 N4 C5 C4 -125.21(15)
C6 N4 C11 O1 -176.98(14)
C6 N4 C11 C12 2.5(2)
C6 C7 C8 C9 4.4(2)
C7 C8 C9 C10 0.1(2)
C8 C9 C10 N2 -4.5(2)
C10 N2 C6 N4 178.17(12)
C10 N2 C6 C7 0.9(2)
C11 N4 C5 N1 -122.60(15)
C11 N4 C5 C4 60.51(19)
C11 N4 C6 N2 118.81(16)
C11 N4 C6 C7 -63.8(2)
C11 C12 C13 C14 179.37(14)
C12 C13 C14 C15 62.54(19)
C13 C14 C15 C16 178.79(14)
C14 C15 C16 C17 174.71(15)
C15 C16 C17 C18 -176.10(15)
C16 C17 C18 C19 173.32(16)
C17 C18 C19 C20 73.1(2)

loop_
_exptl_oxdiff_crystal_face_indexfrac_h
_exptl_oxdiff_crystal_face_indexfrac_k
_exptl_oxdiff_crystal_face_indexfrac_l
_exptl_oxdiff_crystal_face_x
_exptl_oxdiff_crystal_face_y
_exptl_oxdiff_crystal_face_z
1.9953 -0.0001 -4.9906 -0.0213 -0.0660 -0.1890
-1.9953 0.0001 4.9906 0.0213 0.0660 0.1890
-1.0098 14.9748 0.0060 -0.0569 1.2176 -0.4157
1.0098 -14.9748 -0.0060 0.0569 -1.2176 0.4157
-4.9926 1.9969 0.9936 -0.2209 0.1836 0.0090
4.9926 -1.9969 -0.9936 0.2209 -0.1836 -0.0090
-1.0001 3.9933 4.9937 0.0679 0.3884 0.0706
1.0001 -3.9933 -4.9937 -0.0679 -0.3884 -0.0706
2.9920 1.9965 -4.9885 0.0263 0.0943 -0.2512
-2.9920 -1.9965 4.9885 -0.0263 -0.0943 0.2512
